data_4062191
loop_
_publ_author_name
'Itami, Yujiro'
'Marciniec, Bogdan'
'Kubicki, Maciej'

_journal_name_full Organometallics
_journal_year 2003
_chemical_formula_sum 'C27 H30 O3 Si3'
_chemical_formula_weight 486.78
_space_group_IT_number 2
_symmetry_cell_setting triclinic
_symmetry_space_group_name_Hall '-P 1'
_symmetry_space_group_name_H-M 'P -1'
_cell_angle_alpha 88.446(7)
_cell_angle_beta 79.827(7)
_cell_angle_gamma 81.088(6)
_cell_formula_units_Z 2
_cell_length_a 9.9650(7)
_cell_length_b 11.1266(8)
_cell_length_c 12.3097(11)
_cell_measurement_temperature 293(2)
_cell_volume 1327.18(18)
_diffrn_ambient_temperature 293(2)
_exptl_crystal_density_diffrn 1.218
_cod_original_sg_symbol_H-M P-1
_cod_database_code 4062191

loop_
_symmetry_equiv_pos_as_xyz
'x, y, z'
'-x, -y, -z'

loop_
_atom_site_label
_atom_site_type_symbol
_atom_site_fract_x
_atom_site_fract_y
_atom_site_fract_z
_atom_site_U_iso_or_equiv
_atom_site_adp_type
_atom_site_occupancy
_atom_site_symmetry_multiplicity
_atom_site_calc_flag
_atom_site_refinement_flags
_atom_site_disorder_assembly
_atom_site_disorder_group
Si1 Si 0.91436(9) 0.30103(8) 0.75337(7) 0.0746(3) Uani 1 1 d . . .
C1 C 1.0154(4) 0.4258(4) 0.7233(3) 0.1016(11) Uani 1 1 d . A .
H1A H 1.0898 0.4145 0.7644 0.132 Uiso 1 1 calc R . .
H1B H 0.9572 0.5017 0.7439 0.132 Uiso 1 1 calc R . .
H1C H 1.0522 0.4266 0.6458 0.132 Uiso 1 1 calc R . .
C11 C 1.0355(6) 0.1572(5) 0.7281(4) 0.0784(17) Uani 0.799(13) 1 d P A 1
H11 H 1.1150 0.1474 0.7592 0.094 Uiso 0.799(13) 1 d PR A 1
C12 C 1.0159(5) 0.0678(5) 0.6689(4) 0.0726(15) Uani 0.799(13) 1 d P A 1
H12 H 0.9414 0.0814 0.6317 0.087 Uiso 0.799(13) 1 d PR A 1
C11 C 0.971(2) 0.1421(17) 0.6973(16) 0.071(5) Uani 0.201(13) 1 d P A 2
H11 H 0.9115 0.1079 0.6617 0.085 Uiso 0.201(13) 1 d PR A 2
C12 C 1.091(2) 0.0765(14) 0.7024(13) 0.061(5) Uani 0.201(13) 1 d P A 2
H12 H 1.1593 0.1052 0.7327 0.074 Uiso 0.201(13) 1 d PR A 2
C13 C 1.1047(3) -0.0545(3) 0.6557(3) 0.0773(8) Uani 1 1 d . . .
C14 C 1.0486(3) -0.1405(3) 0.6107(3) 0.0850(9) Uani 1 1 d . A .
H14 H 0.9634 -0.1192 0.5887 0.102 Uiso 1 1 calc R . .
C15 C 1.1146(4) -0.2580(3) 0.5968(3) 0.0908(9) Uani 1 1 d . . .
H15 H 1.0730 -0.3155 0.5670 0.109 Uiso 1 1 calc R A .
C16 C 1.2404(4) -0.2912(3) 0.6262(3) 0.0929(10) Uani 1 1 d . A .
H16 H 1.2849 -0.3709 0.6162 0.111 Uiso 1 1 calc R . .
C17 C 1.3010(4) -0.2068(4) 0.6704(3) 0.0929(10) Uani 1 1 d . . .
H17 H 1.3874 -0.2285 0.6901 0.112 Uiso 1 1 calc R A .
C18 C 1.2323(4) -0.0880(3) 0.6859(3) 0.0874(9) Uani 1 1 d . A .
H18 H 1.2728 -0.0306 0.7170 0.105 Uiso 1 1 calc R . .
O2 O 0.8420(2) 0.2996(2) 0.88447(17) 0.0801(6) Uani 1 1 d . A .
Si3 Si 0.69518(9) 0.26542(7) 0.94349(7) 0.0691(2) Uani 1 1 d . . .
C3 C 0.6210(4) 0.3682(3) 1.0593(3) 0.0860(9) Uani 1 1 d . A .
H3A H 0.5333 0.3476 1.0936 0.112 Uiso 1 1 calc R . .
H3B H 0.6088 0.4505 1.0329 0.112 Uiso 1 1 calc R . .
H3C H 0.6820 0.3607 1.1122 0.112 Uiso 1 1 calc R . .
C31 C 0.7028(8) 0.1047(5) 0.9906(4) 0.0722(15) Uani 0.841(17) 1 d P A 1
H31 H 0.6252 0.0814 1.0346 0.087 Uiso 0.841(17) 1 calc PR A 1
C32 C 0.8146(7) 0.0214(5) 0.9640(4) 0.0662(16) Uani 0.841(17) 1 d P A 1
H32 H 0.8953 0.0500 0.9317 0.079 Uiso 0.841(17) 1 calc PR A 1
C31 C 0.783(4) 0.104(3) 0.951(2) 0.078(9) Uani 0.159(17) 1 d P A 2
H31 H 0.8689 0.0808 0.9069 0.094 Uiso 0.159(17) 1 calc PR A 2
C32 C 0.733(3) 0.032(3) 1.007(3) 0.080(9) Uani 0.159(17) 1 d P A 2
H32 H 0.6546 0.0496 1.0608 0.096 Uiso 0.159(17) 1 calc PR A 2
C33 C 0.8240(3) -0.1112(3) 0.9802(2) 0.0718(7) Uani 1 1 d . . .
C34 C 0.7239(3) -0.1701(3) 1.0435(3) 0.0810(8) Uani 1 1 d . A .
H34 H 0.6461 -0.1250 1.0846 0.097 Uiso 1 1 calc R . .
C35 C 0.7400(3) -0.2968(3) 1.0455(3) 0.0862(9) Uani 1 1 d . . .
H35 H 0.6727 -0.3362 1.0873 0.103 Uiso 1 1 calc R A .
C36 C 0.8546(3) -0.3624(3) 0.9861(3) 0.0838(9) Uani 1 1 d . A .
H36 H 0.8652 -0.4470 0.9870 0.101 Uiso 1 1 calc R . .
C37 C 0.9540(3) -0.3053(3) 0.9251(3) 0.0844(9) Uani 1 1 d . . .
H37 H 1.0321 -0.3510 0.8848 0.101 Uiso 1 1 calc R A .
C38 C 0.9393(3) -0.1810(3) 0.9229(3) 0.0778(8) Uani 1 1 d . A .
H38 H 1.0086 -0.1431 0.8819 0.093 Uiso 1 1 calc R . .
O4 O 0.59597(19) 0.28052(17) 0.85008(15) 0.0708(5) Uani 1 1 d . A .
Si5 Si 0.63134(8) 0.28735(7) 0.71525(7) 0.0675(2) Uani 1 1 d . . .
C5 C 0.5080(4) 0.4073(3) 0.6658(3) 0.0886(9) Uani 1 1 d . A .
H5A H 0.5287 0.4115 0.5868 0.115 Uiso 1 1 calc R . .
H5B H 0.5149 0.4841 0.6966 0.115 Uiso 1 1 calc R . .
H5C H 0.4161 0.3891 0.6883 0.115 Uiso 1 1 calc R . .
C51 C 0.6305(3) 0.1383(3) 0.6545(2) 0.0725(7) Uani 1 1 d . A .
H51 H 0.6324 0.1353 0.5788 0.087 Uiso 1 1 calc R . .
C52 C 0.6274(3) 0.0347(2) 0.7103(2) 0.0676(7) Uani 1 1 d . . .
H52 H 0.6098 0.0413 0.7868 0.081 Uiso 1 1 calc R A .
C53 C 0.6485(3) -0.0892(2) 0.6654(2) 0.0622(6) Uani 1 1 d . A .
C54 C 0.6687(3) -0.1875(3) 0.7361(3) 0.0758(8) Uani 1 1 d . . .
H54 H 0.6626 -0.1742 0.8112 0.091 Uiso 1 1 calc R A .
C55 C 0.6978(3) -0.3051(3) 0.6952(4) 0.0912(10) Uani 1 1 d . A .
H55 H 0.7114 -0.3702 0.7431 0.109 Uiso 1 1 calc R . .
C56 C 0.7066(4) -0.3262(3) 0.5858(4) 0.0957(11) Uani 1 1 d . . .
H56 H 0.7275 -0.4053 0.5587 0.115 Uiso 1 1 calc R A .
C57 C 0.6847(4) -0.2301(3) 0.5154(3) 0.0922(10) Uani 1 1 d . A .
H57 H 0.6895 -0.2445 0.4407 0.111 Uiso 1 1 calc R . .
C58 C 0.6557(3) -0.1127(3) 0.5547(3) 0.0746(7) Uani 1 1 d . . .
H58 H 0.6408 -0.0484 0.5063 0.090 Uiso 1 1 calc R A .
O6 O 0.7880(2) 0.32002(18) 0.68356(15) 0.0750(5) Uani 1 1 d . A .

loop_
_atom_site_aniso_label
_atom_site_aniso_U_11
_atom_site_aniso_U_22
_atom_site_aniso_U_33
_atom_site_aniso_U_23
_atom_site_aniso_U_13
_atom_site_aniso_U_12
Si1 0.0732(5) 0.0689(5) 0.0792(5) -0.0054(4) -0.0097(4) -0.0058(4)
C1 0.081(2) 0.103(3) 0.122(3) -0.009(2) -0.013(2) -0.0232(19)
C11 0.070(3) 0.086(4) 0.081(3) 0.000(2) -0.018(2) -0.012(3)
C12 0.064(3) 0.081(3) 0.072(3) 0.004(2) -0.016(2) -0.008(2)
C11 0.067(11) 0.058(10) 0.089(11) -0.019(8) -0.026(8) 0.001(8)
C12 0.057(10) 0.049(9) 0.076(9) -0.010(6) -0.013(7) -0.001(7)
C13 0.0775(19) 0.0713(18) 0.0720(18) 0.0096(14) 0.0047(14) 0.0011(14)
C14 0.0696(18) 0.092(2) 0.087(2) 0.0076(17) -0.0089(15) 0.0009(16)
C15 0.094(2) 0.080(2) 0.097(2) -0.0031(18) -0.0141(19) -0.0106(17)
C16 0.090(2) 0.075(2) 0.100(3) 0.0141(18) -0.0037(19) 0.0098(17)
C17 0.075(2) 0.105(3) 0.096(2) 0.029(2) -0.0209(17) -0.0041(18)
C18 0.101(2) 0.089(2) 0.077(2) 0.0099(16) -0.0147(17) -0.0311(19)
O2 0.0733(12) 0.0933(14) 0.0745(13) -0.0118(10) -0.0202(10) -0.0053(10)
Si3 0.0847(5) 0.0574(4) 0.0658(5) -0.0005(3) -0.0191(4) -0.0061(3)
C3 0.104(2) 0.079(2) 0.074(2) -0.0017(15) -0.0103(17) -0.0151(17)
C31 0.079(4) 0.067(3) 0.069(3) 0.0049(19) -0.011(2) -0.008(2)
C32 0.074(3) 0.059(3) 0.069(2) 0.0070(17) -0.020(2) -0.012(2)
C31 0.079(18) 0.08(2) 0.070(14) -0.003(12) -0.006(12) -0.008(13)
C32 0.056(15) 0.09(2) 0.090(17) -0.009(14) -0.019(13) 0.006(12)
C33 0.091(2) 0.0624(16) 0.0735(18) 0.0142(13) -0.0402(15) -0.0201(14)
C34 0.0799(19) 0.0741(19) 0.089(2) 0.0045(15) -0.0206(16) -0.0040(15)
C35 0.084(2) 0.0720(19) 0.104(2) 0.0213(17) -0.0161(18) -0.0207(16)
C36 0.080(2) 0.0617(17) 0.112(3) 0.0143(16) -0.0246(18) -0.0094(14)
C37 0.0748(19) 0.077(2) 0.102(2) 0.0075(17) -0.0215(17) -0.0083(15)
C38 0.0804(19) 0.0767(19) 0.083(2) 0.0163(15) -0.0256(16) -0.0227(15)
O4 0.0752(12) 0.0679(11) 0.0710(12) 0.0034(9) -0.0175(9) -0.0113(9)
Si5 0.0806(5) 0.0578(4) 0.0687(5) 0.0022(3) -0.0232(4) -0.0141(3)
C5 0.111(3) 0.0680(18) 0.094(2) 0.0058(16) -0.0394(19) -0.0126(17)
C51 0.0849(19) 0.0680(17) 0.0699(17) 0.0004(13) -0.0243(14) -0.0157(14)
C52 0.0716(16) 0.0680(16) 0.0673(16) -0.0019(13) -0.0174(13) -0.0171(13)
C53 0.0560(13) 0.0616(14) 0.0731(17) -0.0013(12) -0.0160(12) -0.0157(11)
C54 0.0787(18) 0.0720(18) 0.084(2) 0.0069(14) -0.0279(15) -0.0191(14)
C55 0.090(2) 0.0612(18) 0.126(3) 0.0100(18) -0.030(2) -0.0114(15)
C56 0.091(2) 0.0661(19) 0.125(3) -0.018(2) 0.000(2) -0.0161(16)
C57 0.105(3) 0.087(2) 0.085(2) -0.0200(18) 0.0002(18) -0.0317(19)
C58 0.0838(19) 0.0700(17) 0.0733(18) -0.0004(14) -0.0125(14) -0.0230(14)
O6 0.0891(13) 0.0799(13) 0.0611(11) 0.0004(9) -0.0158(9) -0.0254(10)

loop_
_geom_bond_atom_site_label_1
_geom_bond_atom_site_label_2
_geom_bond_distance
_geom_bond_site_symmetry_2
_geom_bond_publ_flag
Si1 O6 1.630(2) . ?
Si1 O2 1.648(2) . ?
Si1 C1 1.831(4) . ?
Si1 C11 1.847(6) . ?
Si1 C11 1.882(19) . ?
C11 C12 1.307(11) . ?
C12 C13 1.500(6) . ?
C11 C12 1.31(4) . ?
C12 C13 1.559(16) . ?
C13 C14 1.356(5) . ?
C13 C18 1.381(5) . ?
C14 C15 1.370(5) . ?
C15 C16 1.360(5) . ?
C16 C17 1.364(5) . ?
C17 C18 1.393(5) . ?
O2 Si3 1.610(2) . ?
Si3 O4 1.633(2) . ?
Si3 C3 1.828(3) . ?
Si3 C31 1.860(6) . ?
Si3 C31 1.88(4) . ?
C31 C32 1.332(12) . ?
C32 C33 1.474(6) . ?
C31 C32 1.16(7) . ?
C32 C33 1.71(3) . ?
C33 C38 1.375(4) . ?
C33 C34 1.390(4) . ?
C34 C35 1.393(4) . ?
C35 C36 1.359(4) . ?
C36 C37 1.362(4) . ?
C37 C38 1.368(4) . ?
O4 Si5 1.637(2) . ?
Si5 O6 1.635(2) . ?
Si5 C5 1.837(3) . ?
Si5 C51 1.839(3) . ?
C51 C52 1.327(4) . ?
C52 C53 1.470(4) . ?
C53 C58 1.381(4) . ?
C53 C54 1.392(4) . ?
C54 C55 1.383(4) . ?
C55 C56 1.359(5) . ?
C56 C57 1.373(5) . ?
C57 C58 1.375(4) . ?
